data_1535804
loop_
_publ_author_name
'Doenges, E.'

_publ_section_title
;
 Ueber Tellurohalogenide des dreiwertigen Antimons und Wismuts und ueber
 Antimon- und Wismut(III)-tellurid und Wismut(III)-selenid
;
_journal_name_full 'Zeitschrift fuer Anorganische und Allgemeine Chemie'
_journal_page_first 56
_journal_page_last 61
_journal_volume 265
_journal_year 1951
_chemical_formula_sum 'Bi Br Te'
_chemical_name_systematic 'Bi Te Br'
_space_group_IT_number 164
_symmetry_space_group_name_Hall '-P 3 2"'
_symmetry_space_group_name_H-M 'P -3 m 1'
_cell_angle_alpha 90
_cell_angle_beta 90
_cell_angle_gamma 120
_cell_formula_units_Z 1
_cell_length_a 4.23
_cell_length_b 4.23
_cell_length_c 6.47
_cell_volume 100.257
_citation_journal_id_ASTM ZAACAB
_cod_data_source_file Doenges_ZAACAB_1951_929.cif
_cod_data_source_block Bi1Br1Te1
_cod_original_cell_volume 100.2572
_cod_original_formula_sum 'Bi1 Br1 Te1'
_cod_database_code 1535804

loop_
_symmetry_equiv_pos_as_xyz
x,y,z
-y,x-y,z
-x+y,-x,z
y,x,-z
-x,-x+y,-z
x-y,-y,-z
-x,-y,-z
y,-x+y,-z
x-y,x,-z
-y,-x,z
x,x-y,z
-x+y,y,z

loop_
_atom_site_label
_atom_site_type_symbol
_atom_site_fract_x
_atom_site_fract_y
_atom_site_fract_z
_atom_site_occupancy
_atom_site_U_iso_or_equiv
Te1 Te-2 0.3333 0.6667 0.272 0.5 0.0
Br1 Br-1 0.3333 0.6667 0.272 0.5 0.0
Bi1 Bi+3 0 0 0 1 0.0
